data_7206598
loop_
_publ_author_name
'Anthony, Savarimuthu Philip'
'Delaney, Colm'
'Varughese, Sunil'
'Wang, Longsheng'
'Draper, Sylvia M.'

_publ_section_title
;
 Supramolecular luminescent system based on
 2-cyano-3(4-(diphenylamino)phenyl) acrylic acid: Chiral luminescent host
 for selective CH3CN sensor
;
_journal_issue 22
_journal_name_full CrystEngComm
_journal_page_first 6706
_journal_paper_doi 10.1039/c1ce05187c
_journal_volume 13
_journal_year 2011
_chemical_formula_moiety 'C22 H15 N2 O2, C7 H11 N2'
_chemical_formula_sum 'C29 H26 N4 O2'
_chemical_formula_weight 462.54
_chemical_name_common CDPA-DMAP
_chemical_name_systematic
;
?
;
_space_group_IT_number 14
_symmetry_cell_setting monoclinic
_symmetry_space_group_name_Hall '-P 2yn'
_symmetry_space_group_name_H-M 'P 1 21/n 1'
_atom_sites_solution_hydrogens geom
_atom_sites_solution_primary direct
_atom_sites_solution_secondary difmap
_audit_creation_method SHELXL-97
_cell_angle_alpha 90.00
_cell_angle_beta 91.84(3)
_cell_angle_gamma 90.00
_cell_formula_units_Z 4
_cell_length_a 7.6459(15)
_cell_length_b 27.929(6)
_cell_length_c 11.311(2)
_cell_measurement_reflns_used 2638
_cell_measurement_temperature 150(2)
_cell_measurement_theta_max 47.89
_cell_measurement_theta_min 2.34
_cell_volume 2414.1(8)
_computing_cell_refinement SAINTPLUS
_computing_data_collection SMART
_computing_data_reduction SAINTPLUS
_computing_structure_refinement 'SHELXTL (Sheldrick, 1997)'
_computing_structure_solution 'SHELXTL (Sheldrick, 1990)'
_diffrn_ambient_temperature 150(2)
_diffrn_measured_fraction_theta_full 0.992
_diffrn_measured_fraction_theta_max 0.992
_diffrn_measurement_device_type 'Bruker APEX CCD Area Detector'
_diffrn_measurement_method 'phi and omega scan'
_diffrn_radiation_monochromator graphite
_diffrn_radiation_source 'fine-focus sealed tube'
_diffrn_radiation_type MoK\a
_diffrn_radiation_wavelength 0.71073
_diffrn_reflns_av_R_equivalents 0.0544
_diffrn_reflns_av_sigmaI/netI 0.0593
_diffrn_reflns_limit_h_max 9
_diffrn_reflns_limit_h_min -9
_diffrn_reflns_limit_k_max 33
_diffrn_reflns_limit_k_min -33
_diffrn_reflns_limit_l_max 13
_diffrn_reflns_limit_l_min -13
_diffrn_reflns_number 18765
_diffrn_reflns_theta_full 25.25
_diffrn_reflns_theta_max 25.25
_diffrn_reflns_theta_min 2.76
_exptl_absorpt_coefficient_mu 0.082
_exptl_absorpt_correction_T_max 0.9927
_exptl_absorpt_correction_T_min 0.9838
_exptl_absorpt_correction_type multi-scan
_exptl_absorpt_process_details 'SADABS; Sheldrick, 1997'
_exptl_crystal_colour Yellow
_exptl_crystal_density_diffrn 1.273
_exptl_crystal_density_method 'not measured'
_exptl_crystal_description Block
_exptl_crystal_F_000 976
_exptl_crystal_size_max 0.20
_exptl_crystal_size_mid 0.15
_exptl_crystal_size_min 0.09
_refine_diff_density_max 0.445
_refine_diff_density_min -0.407
_refine_diff_density_rms 0.056
_refine_ls_extinction_method none
_refine_ls_goodness_of_fit_ref 1.105
_refine_ls_hydrogen_treatment mixed
_refine_ls_matrix_type full
_refine_ls_number_parameters 320
_refine_ls_number_reflns 4341
_refine_ls_number_restraints 0
_refine_ls_restrained_S_all 1.105
_refine_ls_R_factor_all 0.0697
_refine_ls_R_factor_gt 0.0555
_refine_ls_shift/su_max 0.000
_refine_ls_shift/su_mean 0.000
_refine_ls_structure_factor_coef Fsqd
_refine_ls_weighting_details 'calc w=1/[\s^2^(Fo^2^)+(0.0791P)^2^+0.3354P] where P=(Fo^2^+2Fc^2^)/3'
_refine_ls_weighting_scheme calc
_refine_ls_wR_factor_gt 0.1498
_refine_ls_wR_factor_ref 0.1637
_reflns_number_gt 3723
_reflns_number_total 4341
_reflns_threshold_expression >2sigma(I)
_cod_data_source_file c1ce05187c.txt
_cod_data_source_block CDPA-DMAP-cif
_cod_depositor_comments
;
The following automatic conversions were performed:

'_symmetry_cell_setting' value 'Monoclinic' changed to 'monoclinic'
according to /home/saulius/struct/CIF-dictionaries/cif_core.dic
dictionary named 'cif_core.dic' version 2.4.1 from
2010-06-29.

'_exptl_absorpt_correction_type' value 'Multi-scan'
changed to 'multi-scan' according to
/home/saulius/struct/CIF-dictionaries/cif_core.dic dictionary named
'cif_core.dic' version 2.4.1 from 2010-06-29.

Automatic conversion script
Id: cif_fix_values 1715 2011-07-08 13:25:40Z adriana 
;
_cod_original_cell_volume 2414.3(8)
_cod_original_sg_symbol_H-M 'P 21/n'
_cod_database_code 7206598

loop_
_symmetry_equiv_pos_as_xyz
'x, y, z'
'-x+1/2, y+1/2, -z+1/2'
'-x, -y, -z'
'x-1/2, -y-1/2, z-1/2'

loop_
_atom_site_label
_atom_site_type_symbol
_atom_site_fract_x
_atom_site_fract_y
_atom_site_fract_z
_atom_site_U_iso_or_equiv
_atom_site_adp_type
_atom_site_occupancy
_atom_site_symmetry_multiplicity
_atom_site_calc_flag
_atom_site_refinement_flags
N90 N 1.2613(2) 0.25147(6) 0.67687(15) 0.0251(4) Uani 1 1 d .
N96 N 0.8202(2) 0.31940(6) 0.79269(16) 0.0272(4) Uani 1 1 d .
C91 C 1.2408(3) 0.25952(7) 0.79335(18) 0.0247(5) Uani 1 1 d .
H91 H 1.3302 0.2495 0.8482 0.030 Uiso 1 1 calc R
C92 C 1.0962(3) 0.28148(7) 0.83470(18) 0.0230(5) Uani 1 1 d .
H92 H 1.0861 0.2868 0.9172 0.028 Uiso 1 1 calc R
C93 C 0.9609(3) 0.29643(7) 0.75483(18) 0.0218(4) Uani 1 1 d .
C94 C 0.9857(3) 0.28656(7) 0.63362(18) 0.0244(5) Uani 1 1 d .
H94 H 0.8973 0.2950 0.5765 0.029 Uiso 1 1 calc R
C95 C 1.1345(3) 0.26509(7) 0.59836(18) 0.0248(5) Uani 1 1 d .
H95 H 1.1497 0.2595 0.5165 0.030 Uiso 1 1 calc R
C97 C 0.8069(3) 0.33542(9) 0.9142(2) 0.0349(6) Uani 1 1 d .
H97B H 0.9112 0.3253 0.9602 0.052 Uiso 1 1 calc R
H97C H 0.7026 0.3213 0.9484 0.052 Uiso 1 1 calc R
H97A H 0.7979 0.3704 0.9159 0.052 Uiso 1 1 calc R
C98 C 0.6731(3) 0.33151(9) 0.7140(2) 0.0353(6) Uani 1 1 d .
H98B H 0.6937 0.3189 0.6348 0.053 Uiso 1 1 calc R
H98A H 0.6604 0.3664 0.7101 0.053 Uiso 1 1 calc R
H98C H 0.5660 0.3174 0.7441 0.053 Uiso 1 1 calc R
H90 H 1.373(3) 0.2356(9) 0.651(2) 0.049(8) Uiso 1 1 d .
O1A O 0.06148(19) 0.28914(5) 0.12387(12) 0.0278(4) Uani 1 1 d .
O1B O 0.1142(2) 0.28735(5) 0.32005(13) 0.0324(4) Uani 1 1 d .
N3 N 0.3666(3) 0.35683(8) -0.01404(17) 0.0411(5) Uani 1 1 d .
N5 N 1.0701(2) 0.43663(6) 0.34897(15) 0.0251(4) Uani 1 1 d .
C1 C 0.1497(3) 0.29919(7) 0.21782(18) 0.0236(5) Uani 1 1 d .
C2 C 0.3134(3) 0.32827(7) 0.19949(18) 0.0225(5) Uani 1 1 d .
C3 C 0.3434(3) 0.34385(8) 0.08081(19) 0.0270(5) Uani 1 1 d .
C4 C 0.4219(3) 0.33856(7) 0.29196(18) 0.0219(4) Uani 1 1 d .
H4 H 0.3833 0.3270 0.3656 0.026 Uiso 1 1 calc R
C6 C 0.9089(3) 0.41287(7) 0.33385(18) 0.0217(5) Uani 1 1 d .
C7 C 0.8037(3) 0.40278(7) 0.42972(18) 0.0238(5) Uani 1 1 d .
H7 H 0.8399 0.4126 0.5071 0.029 Uiso 1 1 calc R
C8 C 0.6483(3) 0.37879(7) 0.41227(18) 0.0228(5) Uani 1 1 d .
H8 H 0.5796 0.3718 0.4786 0.027 Uiso 1 1 calc R
C9 C 0.5879(3) 0.36424(7) 0.29995(18) 0.0211(4) Uani 1 1 d .
C10 C 0.6922(3) 0.37504(7) 0.20497(19) 0.0263(5) Uani 1 1 d .
H10 H 0.6542 0.3660 0.1274 0.032 Uiso 1 1 calc R
C11 C 0.8494(3) 0.39858(7) 0.22119(19) 0.0258(5) Uani 1 1 d .
H11 H 0.9185 0.4052 0.1548 0.031 Uiso 1 1 calc R
C12 C 1.1291(3) 0.46763(7) 0.25781(18) 0.0243(5) Uani 1 1 d .
C13 C 1.0193(3) 0.50293(8) 0.2104(2) 0.0375(6) Uani 1 1 d .
H13 H 0.9037 0.5064 0.2375 0.045 Uiso 1 1 calc R
C14 C 1.0799(3) 0.53302(9) 0.1230(3) 0.0476(7) Uani 1 1 d .
H14 H 1.0044 0.5568 0.0896 0.057 Uiso 1 1 calc R
C15 C 1.2473(3) 0.52891(9) 0.0841(2) 0.0386(6) Uani 1 1 d .
H15 H 1.2879 0.5499 0.0249 0.046 Uiso 1 1 calc R
C16 C 1.3561(3) 0.49403(8) 0.1318(2) 0.0305(5) Uani 1 1 d .
H16 H 1.4723 0.4911 0.1054 0.037 Uiso 1 1 calc R
C17 C 1.2972(3) 0.46322(7) 0.21786(19) 0.0256(5) Uani 1 1 d .
H17 H 1.3725 0.4390 0.2495 0.031 Uiso 1 1 calc R
C18 C 1.1683(3) 0.43416(7) 0.45758(18) 0.0225(4) Uani 1 1 d .
C19 C 1.2581(3) 0.47392(7) 0.50063(19) 0.0269(5) Uani 1 1 d .
H19 H 1.2532 0.5031 0.4576 0.032 Uiso 1 1 calc R
C20 C 1.3549(3) 0.47132(8) 0.6061(2) 0.0298(5) Uani 1 1 d .
H20 H 1.4183 0.4986 0.6338 0.036 Uiso 1 1 calc R
C21 C 1.3602(3) 0.42941(8) 0.6714(2) 0.0291(5) Uani 1 1 d .
H21 H 1.4244 0.4279 0.7446 0.035 Uiso 1 1 calc R
C22 C 1.2700(3) 0.38943(8) 0.62822(19) 0.0279(5) Uani 1 1 d .
H22 H 1.2718 0.3606 0.6728 0.034 Uiso 1 1 calc R
C23 C 1.1780(3) 0.39124(7) 0.52134(19) 0.0250(5) Uani 1 1 d .
H23 H 1.1212 0.3634 0.4910 0.030 Uiso 1 1 calc R

loop_
_atom_site_aniso_label
_atom_site_aniso_U_11
_atom_site_aniso_U_22
_atom_site_aniso_U_33
_atom_site_aniso_U_23
_atom_site_aniso_U_13
_atom_site_aniso_U_12
N90 0.0256(10) 0.0275(9) 0.0224(10) 0.0001(7) 0.0017(8) 0.0030(8)
N96 0.0226(10) 0.0366(10) 0.0222(10) 0.0037(7) -0.0007(8) 0.0059(8)
C91 0.0238(11) 0.0301(11) 0.0200(11) 0.0023(8) -0.0020(9) 0.0000(9)
C92 0.0221(11) 0.0281(10) 0.0186(10) 0.0006(8) -0.0025(9) -0.0007(8)
C93 0.0211(11) 0.0199(10) 0.0243(11) 0.0022(8) 0.0007(9) -0.0023(8)
C94 0.0242(11) 0.0269(10) 0.0218(11) 0.0005(8) -0.0041(9) 0.0007(9)
C95 0.0305(12) 0.0234(10) 0.0204(11) 0.0004(8) -0.0023(9) 0.0002(9)
C97 0.0370(13) 0.0437(13) 0.0244(12) 0.0021(10) 0.0055(10) 0.0130(11)
C98 0.0251(12) 0.0436(14) 0.0369(14) 0.0054(10) -0.0054(10) 0.0082(10)
O1A 0.0250(8) 0.0395(9) 0.0188(8) -0.0010(6) -0.0023(6) -0.0086(7)
O1B 0.0327(9) 0.0452(9) 0.0191(8) 0.0047(6) -0.0011(7) -0.0150(7)
N3 0.0385(12) 0.0591(13) 0.0255(11) 0.0051(10) -0.0016(9) -0.0169(10)
N5 0.0240(9) 0.0281(9) 0.0232(10) 0.0056(7) -0.0020(7) -0.0065(7)
C1 0.0225(11) 0.0262(10) 0.0221(11) -0.0015(8) -0.0002(9) -0.0015(9)
C2 0.0219(11) 0.0246(10) 0.0210(11) -0.0014(8) 0.0010(9) -0.0006(8)
C3 0.0227(11) 0.0344(11) 0.0238(12) -0.0015(9) -0.0007(9) -0.0082(9)
C4 0.0220(11) 0.0241(10) 0.0197(11) -0.0010(8) 0.0004(8) 0.0004(8)
C6 0.0189(10) 0.0210(10) 0.0250(11) 0.0019(8) -0.0007(9) 0.0013(8)
C7 0.0245(11) 0.0274(10) 0.0192(11) -0.0001(8) -0.0019(9) 0.0016(9)
C8 0.0217(11) 0.0277(10) 0.0192(11) 0.0019(8) 0.0025(9) -0.0007(8)
C9 0.0194(10) 0.0218(10) 0.0221(10) -0.0005(8) -0.0011(8) 0.0023(8)
C10 0.0238(11) 0.0344(12) 0.0206(11) -0.0037(9) -0.0004(9) -0.0002(9)
C11 0.0239(11) 0.0334(11) 0.0203(11) 0.0006(8) 0.0042(9) -0.0027(9)
C12 0.0268(11) 0.0248(10) 0.0213(11) 0.0016(8) 0.0009(9) -0.0018(9)
C13 0.0273(12) 0.0383(13) 0.0473(15) 0.0152(11) 0.0069(11) 0.0047(10)
C14 0.0388(15) 0.0457(15) 0.0585(18) 0.0270(13) 0.0042(13) 0.0064(12)
C15 0.0383(14) 0.0412(13) 0.0366(14) 0.0138(10) 0.0060(11) -0.0049(11)
C16 0.0276(12) 0.0376(12) 0.0268(12) -0.0001(9) 0.0074(10) -0.0019(10)
C17 0.0253(11) 0.0268(10) 0.0248(11) -0.0003(8) 0.0009(9) 0.0000(9)
C18 0.0178(10) 0.0280(10) 0.0216(11) 0.0006(8) 0.0011(8) -0.0006(8)
C19 0.0284(12) 0.0269(11) 0.0255(12) -0.0009(8) 0.0040(9) -0.0026(9)
C20 0.0268(12) 0.0336(12) 0.0291(12) -0.0071(9) 0.0020(10) -0.0040(9)
C21 0.0228(11) 0.0370(12) 0.0274(12) -0.0025(9) -0.0024(9) 0.0020(9)
C22 0.0218(11) 0.0333(12) 0.0285(12) 0.0043(9) -0.0015(9) 0.0031(9)
C23 0.0192(10) 0.0261(10) 0.0294(12) 0.0004(8) -0.0018(9) -0.0020(8)

loop_
_atom_type_symbol
_atom_type_description
_atom_type_scat_dispersion_real
_atom_type_scat_dispersion_imag
_atom_type_scat_source
C C 0.0033 0.0016 'International Tables Vol C Tables 4.2.6.8 and 6.1.1.4'
H H 0.0000 0.0000 'International Tables Vol C Tables 4.2.6.8 and 6.1.1.4'
N N 0.0061 0.0033 'International Tables Vol C Tables 4.2.6.8 and 6.1.1.4'
O O 0.0106 0.0060 'International Tables Vol C Tables 4.2.6.8 and 6.1.1.4'

loop_
_geom_angle_atom_site_label_1
_geom_angle_atom_site_label_2
_geom_angle_atom_site_label_3
_geom_angle
C95 N90 C91 119.49(19)
C95 N90 H90 121.8(14)
C91 N90 H90 118.8(14)
C93 N96 C98 122.13(19)
C93 N96 C97 122.22(18)
C98 N96 C97 115.61(18)
N90 C91 C92 122.1(2)
N90 C91 H91 118.9
C92 C91 H91 118.9
C91 C92 C93 119.95(19)
C91 C92 H92 120.0
C93 C92 H92 120.0
N96 C93 C92 121.16(19)
N96 C93 C94 122.53(19)
C92 C93 C94 116.29(19)
C95 C94 C93 120.6(2)
C95 C94 H94 119.7
C93 C94 H94 119.7
N90 C95 C94 121.5(2)
N90 C95 H95 119.2
C94 C95 H95 119.2
N96 C97 H97B 109.5
N96 C97 H97C 109.5
H97B C97 H97C 109.5
N96 C97 H97A 109.5
H97B C97 H97A 109.5
H97C C97 H97A 109.5
N96 C98 H98B 109.5
N96 C98 H98A 109.5
H98B C98 H98A 109.5
N96 C98 H98C 109.5
H98B C98 H98C 109.5
H98A C98 H98C 109.5
C6 N5 C18 121.28(16)
C6 N5 C12 119.58(17)
C18 N5 C12 118.87(16)
O1B C1 O1A 126.41(19)
O1B C1 C2 118.54(18)
O1A C1 C2 115.05(17)
C4 C2 C3 123.32(19)
C4 C2 C1 120.05(19)
C3 C2 C1 116.63(18)
N3 C3 C2 179.2(3)
C2 C4 C9 131.85(19)
C2 C4 H4 114.1
C9 C4 H4 114.1
C11 C6 C7 118.07(19)
C11 C6 N5 120.28(18)
C7 C6 N5 121.65(19)
C8 C7 C6 120.23(19)
C8 C7 H7 119.9
C6 C7 H7 119.9
C7 C8 C9 122.11(19)
C7 C8 H8 118.9
C9 C8 H8 118.9
C10 C9 C8 117.26(19)
C10 C9 C4 125.30(19)
C8 C9 C4 117.43(18)
C11 C10 C9 121.3(2)
C11 C10 H10 119.3
C9 C10 H10 119.3
C10 C11 C6 121.0(2)
C10 C11 H11 119.5
C6 C11 H11 119.5
C17 C12 C13 119.5(2)
C17 C12 N5 119.99(18)
C13 C12 N5 120.45(19)
C14 C13 C12 119.5(2)
C14 C13 H13 120.2
C12 C13 H13 120.2
C15 C14 C13 120.9(2)
C15 C14 H14 119.5
C13 C14 H14 119.5
C14 C15 C16 119.4(2)
C14 C15 H15 120.3
C16 C15 H15 120.3
C15 C16 C17 120.5(2)
C15 C16 H16 119.7
C17 C16 H16 119.7
C12 C17 C16 120.1(2)
C12 C17 H17 120.0
C16 C17 H17 120.0
C19 C18 C23 119.2(2)
C19 C18 N5 120.47(18)
C23 C18 N5 120.33(18)
C20 C19 C18 120.4(2)
C20 C19 H19 119.8
C18 C19 H19 119.8
C21 C20 C19 120.6(2)
C21 C20 H20 119.7
C19 C20 H20 119.7
C20 C21 C22 119.0(2)
C20 C21 H21 120.5
C22 C21 H21 120.5
C23 C22 C21 120.7(2)
C23 C22 H22 119.7
C21 C22 H22 119.7
C22 C23 C18 120.00(19)
C22 C23 H23 120.0
C18 C23 H23 120.0

loop_
_geom_bond_atom_site_label_1
_geom_bond_atom_site_label_2
_geom_bond_distance
N90 C95 1.348(3)
N90 C91 1.351(3)
N90 H90 1.02(3)
N96 C93 1.335(3)
N96 C98 1.451(3)
N96 C97 1.452(3)
C91 C92 1.360(3)
C91 H91 0.9500
C92 C93 1.414(3)
C92 H92 0.9500
C93 C94 1.417(3)
C94 C95 1.358(3)
C94 H94 0.9500
C95 H95 0.9500
C97 H97B 0.9800
C97 H97C 0.9800
C97 H97A 0.9800
C98 H98B 0.9800
C98 H98A 0.9800
C98 H98C 0.9800
O1A C1 1.272(2)
O1B C1 1.241(2)
N3 C3 1.152(3)
N5 C6 1.405(3)
N5 C18 1.421(3)
N5 C12 1.430(3)
C1 C2 1.512(3)
C2 C4 1.345(3)
C2 C3 1.437(3)
C4 C9 1.459(3)
C4 H4 0.9500
C6 C11 1.398(3)
C6 C7 1.400(3)
C7 C8 1.372(3)
C7 H7 0.9500
C8 C9 1.398(3)
C8 H8 0.9500
C9 C10 1.391(3)
C10 C11 1.377(3)
C10 H10 0.9500
C11 H11 0.9500
C12 C17 1.381(3)
C12 C13 1.391(3)
C13 C14 1.388(3)
C13 H13 0.9500
C14 C15 1.371(4)
C14 H14 0.9500
C15 C16 1.379(3)
C15 H15 0.9500
C16 C17 1.385(3)
C16 H16 0.9500
C17 H17 0.9500
C18 C19 1.386(3)
C18 C23 1.400(3)
C19 C20 1.385(3)
C19 H19 0.9500
C20 C21 1.384(3)
C20 H20 0.9500
C21 C22 1.392(3)
C21 H21 0.9500
C22 C23 1.380(3)
C22 H22 0.9500
C23 H23 0.9500

loop_
_geom_torsion_atom_site_label_1
_geom_torsion_atom_site_label_2
_geom_torsion_atom_site_label_3
_geom_torsion_atom_site_label_4
_geom_torsion
C95 N90 C91 C92 -0.6(3)
N90 C91 C92 C93 0.4(3)
C98 N96 C93 C92 -174.70(19)
C97 N96 C93 C92 7.6(3)
C98 N96 C93 C94 6.7(3)
C97 N96 C93 C94 -171.03(19)
C91 C92 C93 N96 -177.87(18)
C91 C92 C93 C94 0.8(3)
N96 C93 C94 C95 176.91(18)
C92 C93 C94 C95 -1.8(3)
C91 N90 C95 C94 -0.4(3)
C93 C94 C95 N90 1.6(3)
O1B C1 C2 C4 3.6(3)
O1A C1 C2 C4 -176.16(18)
O1B C1 C2 C3 -176.03(19)
O1A C1 C2 C3 4.2(3)
C4 C2 C3 N3 -80(22)
C1 C2 C3 N3 99(22)
C3 C2 C4 C9 -2.3(4)
C1 C2 C4 C9 178.10(19)
C18 N5 C6 C11 -153.49(19)
C12 N5 C6 C11 32.6(3)
C18 N5 C6 C7 26.5(3)
C12 N5 C6 C7 -147.41(19)
C11 C6 C7 C8 1.1(3)
N5 C6 C7 C8 -178.87(17)
C6 C7 C8 C9 -1.0(3)
C7 C8 C9 C10 0.0(3)
C7 C8 C9 C4 179.39(17)
C2 C4 C9 C10 -15.6(3)
C2 C4 C9 C8 165.1(2)
C8 C9 C10 C11 0.8(3)
C4 C9 C10 C11 -178.54(19)
C9 C10 C11 C6 -0.6(3)
C7 C6 C11 C10 -0.3(3)
N5 C6 C11 C10 179.64(18)
C6 N5 C12 C17 -130.9(2)
C18 N5 C12 C17 55.1(3)
C6 N5 C12 C13 50.3(3)
C18 N5 C12 C13 -123.7(2)
C17 C12 C13 C14 0.4(4)
N5 C12 C13 C14 179.2(2)
C12 C13 C14 C15 -1.0(4)
C13 C14 C15 C16 0.7(4)
C14 C15 C16 C17 0.2(4)
C13 C12 C17 C16 0.5(3)
N5 C12 C17 C16 -178.31(19)
C15 C16 C17 C12 -0.8(3)
C6 N5 C18 C19 -142.0(2)
C12 N5 C18 C19 31.9(3)
C6 N5 C18 C23 39.2(3)
C12 N5 C18 C23 -146.92(19)
C23 C18 C19 C20 -0.6(3)
N5 C18 C19 C20 -179.45(19)
C18 C19 C20 C21 -1.5(3)
C19 C20 C21 C22 1.5(3)
C20 C21 C22 C23 0.6(3)
C21 C22 C23 C18 -2.8(3)
C19 C18 C23 C22 2.8(3)
N5 C18 C23 C22 -178.40(18)
